data_7045106
loop_
_publ_author_name
'V\'ahovsk\'a, L'
'Vitushkina, S.'
'Poto\<c\<n\'ak, I'
'Tr\'avn\'i\<cek, Z'
'Herchel, R.'

_publ_section_title
;
 Effect of linear and non-linear pseudohalides on the structural and
 magnetic properties of Co(ii) hexacoordinate single-molecule magnets.
;
_journal_issue 5
_journal_name_full 'Dalton transactions (Cambridge, England : 2003)'
_journal_page_first 1498
_journal_page_last 1512
_journal_paper_doi 10.1039/c7dt04256f
_journal_volume 47
_journal_year 2018
_chemical_formula_moiety 'C30 H20 Co N18 O2'
_chemical_formula_sum 'C30 H20 Co N18 O2'
_chemical_formula_weight 723.57
_space_group_crystal_system triclinic
_space_group_IT_number 2
_space_group_name_Hall '-P 1'
_space_group_name_H-M_alt 'P -1'
_symmetry_space_group_name_Hall '-P 1'
_symmetry_space_group_name_H-M 'P -1'
_atom_sites_solution_hydrogens mixed
_atom_sites_solution_primary direct
_atom_sites_solution_secondary difmap
_audit_creation_method SHELXL-2014/7
_audit_update_record
;
2017-12-18 deposited with the CCDC.
2017-12-18 downloaded from the CCDC.
;
_cell_angle_alpha 86.688(3)
_cell_angle_beta 63.486(4)
_cell_angle_gamma 82.592(4)
_cell_formula_units_Z 1
_cell_length_a 9.0417(4)
_cell_length_b 9.8054(4)
_cell_length_c 9.8315(4)
_cell_measurement_reflns_used 6407
_cell_measurement_temperature 173(2)
_cell_measurement_theta_max 28.7610
_cell_measurement_theta_min 3.4730
_cell_volume 773.45(6)
_computing_cell_refinement 'CrysAlis RED (Oxford Diffraction, 2007)'
_computing_data_collection 'CrysAlis CCD (Oxford Diffraction, 2007)'
_computing_data_reduction 'CrysAlis RED (Oxford Diffraction, 2007)'
_computing_molecular_graphics 'DIAMOND (Brandenburg, 2001)'
_computing_publication_material 'SHELXL-2014/7 (Sheldrick, 2014)'
_computing_structure_refinement 'SHELXL-2014/7 (Sheldrick, 2014)'
_computing_structure_solution 'SUPERFLIP (Palatinus, 2007)'
_diffrn_ambient_temperature 173(2)
_diffrn_detector_area_resol_mean 8.3438
_diffrn_measured_fraction_theta_full 0.999
_diffrn_measured_fraction_theta_max 0.998
_diffrn_measurement_device_type 'Xcalibur, Sapphire2, large Be window'
_diffrn_measurement_method '\w scans'
_diffrn_radiation_type MoK\a
_diffrn_radiation_wavelength 0.71073
_diffrn_reflns_av_R_equivalents 0.0269
_diffrn_reflns_av_unetI/netI 0.0276
_diffrn_reflns_Laue_measured_fraction_full 0.999
_diffrn_reflns_Laue_measured_fraction_max 0.998
_diffrn_reflns_limit_h_max 11
_diffrn_reflns_limit_h_min -11
_diffrn_reflns_limit_k_max 12
_diffrn_reflns_limit_k_min -12
_diffrn_reflns_limit_l_max 12
_diffrn_reflns_limit_l_min -12
_diffrn_reflns_number 12862
_diffrn_reflns_point_group_measured_fraction_full 0.999
_diffrn_reflns_point_group_measured_fraction_max 0.998
_diffrn_reflns_theta_full 25.242
_diffrn_reflns_theta_max 26.493
_diffrn_reflns_theta_min 3.096
_diffrn_source 'Enhance (Mo) X-ray Source'
_exptl_absorpt_coefficient_mu 0.619
_exptl_absorpt_correction_T_max 0.914
_exptl_absorpt_correction_T_min 0.813
_exptl_absorpt_correction_type analytical
_exptl_absorpt_process_details
;
CrysAlisPro, Agilent Technologies,
Version 1.171.36.32 (release 02-08-2013 CrysAlis171 .NET)
(compiled Aug  2 2013,16:46:58)
Analytical numeric absorption correction using a multifaceted crystal
            model based on expressions derived by R.C. Clark & J.S. Reid.
(Clark, R. C. & Reid, J. S. (1995). Acta Cryst. A51, 887-897)
;
_exptl_crystal_colour orange
_exptl_crystal_density_diffrn 1.553
_exptl_crystal_description needle
_exptl_crystal_F_000 369
_exptl_crystal_size_max 0.5440
_exptl_crystal_size_mid 0.2209
_exptl_crystal_size_min 0.1613
_refine_diff_density_max 0.359
_refine_diff_density_min -0.381
_refine_diff_density_rms 0.058
_refine_ls_extinction_method none
_refine_ls_goodness_of_fit_ref 1.085
_refine_ls_hydrogen_treatment mixed
_refine_ls_matrix_type full
_refine_ls_number_parameters 240
_refine_ls_number_reflns 3212
_refine_ls_number_restraints 0
_refine_ls_restrained_S_all 1.085
_refine_ls_R_factor_all 0.0419
_refine_ls_R_factor_gt 0.0340
_refine_ls_shift/su_max 0.000
_refine_ls_shift/su_mean 0.000
_refine_ls_structure_factor_coef Fsqd
_refine_ls_weighting_details 'w=1/[\s^2^(Fo^2^)+(0.0295P)^2^+0.5862P] where P=(Fo^2^+2Fc^2^)/3'
_refine_ls_weighting_scheme calc
_refine_ls_wR_factor_gt 0.0794
_refine_ls_wR_factor_ref 0.0831
_reflns_Friedel_coverage 0.000
_reflns_number_gt 2792
_reflns_number_total 3212
_reflns_threshold_expression 'I > 2\s(I)'
_cod_data_source_file c7dt04256f2.cif
_cod_data_source_block shelx_CCDC5
_cod_depositor_comments 'Adding full bibliography for 7045101--7045106.cif.'
_cod_database_code 7045106
_shelx_shelxl_version_number 2014/7
_shelx_space_group_comment
;
The symmetry employed for this shelxl refinement is uniquely defined
by the following loop, which should always be used as a source of
symmetry information in preference to the above space-group names.
They are only intended as comments.
;

loop_
_space_group_symop_operation_xyz
'x, y, z'
'-x, -y, -z'

loop_
_atom_site_label
_atom_site_type_symbol
_atom_site_fract_x
_atom_site_fract_y
_atom_site_fract_z
_atom_site_U_iso_or_equiv
_atom_site_adp_type
_atom_site_occupancy
_atom_site_site_symmetry_order
_atom_site_calc_flag
_atom_site_refinement_flags_posn
_atom_site_refinement_flags_adp
_atom_site_refinement_flags_occupancy
Co1 Co 0.5000 0.0000 0.5000 0.01940(11) Uani 1 2 d S . P
O1 O 0.65704(17) 0.04418(14) 0.27379(16) 0.0273(3) Uani 1 1 d . . .
N30 N 0.62836(19) -0.39821(15) 0.33682(17) 0.0178(3) Uani 1 1 d . . .
N50 N 0.29235(19) 0.11822(16) 0.48336(18) 0.0190(3) Uani 1 1 d . . .
N10 N 0.5040(2) -0.19292(16) 0.41455(19) 0.0212(3) Uani 1 1 d . . .
N40 N 0.7501(2) -0.51511(19) 0.3008(2) 0.0253(4) Uani 1 1 d . . .
N60 N 0.4946(2) -0.60720(16) 0.23958(18) 0.0204(3) Uani 1 1 d . . .
N20 N 0.4120(2) -0.25217(16) 0.35945(19) 0.0224(4) Uani 1 1 d . . .
N1 N 0.7663(2) 0.12984(18) 0.2316(2) 0.0264(4) Uani 1 1 d . . .
C62 C 0.3173(2) -0.4282(2) 0.1875(2) 0.0222(4) Uani 1 1 d . . .
H62 H 0.2760 -0.3335 0.1922 0.027 Uiso 1 1 calc R U .
C63 C 0.2651(2) -0.5234(2) 0.1249(2) 0.0252(4) Uani 1 1 d . . .
H63 H 0.1864 -0.4953 0.0866 0.030 Uiso 1 1 calc R U .
N3 N 1.0557(3) 0.3229(2) -0.0294(2) 0.0398(5) Uani 1 1 d . . .
C51 C 0.2482(2) 0.24540(19) 0.5462(2) 0.0186(4) Uani 1 1 d . . .
C64 C 0.3293(2) -0.6605(2) 0.1188(2) 0.0244(4) Uani 1 1 d . . .
H64 H 0.2961 -0.7279 0.0758 0.029 Uiso 1 1 calc R U .
C52 C 0.1096(2) 0.3298(2) 0.5533(2) 0.0236(4) Uani 1 1 d . . .
H52 H 0.0789 0.4172 0.6013 0.028 Uiso 1 1 calc R U .
C54 C 0.0645(2) 0.1560(2) 0.4192(2) 0.0246(4) Uani 1 1 d . . .
H54 H 0.0044 0.1237 0.3716 0.030 Uiso 1 1 calc R U .
C61 C 0.4320(2) -0.47442(19) 0.2435(2) 0.0186(4) Uani 1 1 d . . .
C11 C 0.6332(2) -0.28104(19) 0.4004(2) 0.0187(4) Uani 1 1 d . . .
C53 C 0.0165(2) 0.2832(2) 0.4881(2) 0.0255(4) Uani 1 1 d . . .
H53 H -0.0792 0.3386 0.4911 0.031 Uiso 1 1 calc R U .
C21 C 0.4897(2) -0.37589(19) 0.3113(2) 0.0193(4) Uani 1 1 d . . .
C65 C 0.4428(2) -0.6966(2) 0.1769(2) 0.0218(4) Uani 1 1 d . . .
H65 H 0.4867 -0.7906 0.1721 0.026 Uiso 1 1 calc R U .
N2 N 0.7779(3) 0.0233(3) -0.1047(3) 0.0593(7) Uani 1 1 d . . .
C1 C 0.8441(2) 0.1466(2) 0.0814(2) 0.0250(4) Uani 1 1 d . . .
C2 C 0.8082(3) 0.0774(2) -0.0226(3) 0.0327(5) Uani 1 1 d . . .
C55 C 0.2020(2) 0.0758(2) 0.4205(2) 0.0224(4) Uani 1 1 d . . .
H55 H 0.2332 -0.0128 0.3750 0.027 Uiso 1 1 calc R U .
C3 C 0.9631(3) 0.2433(2) 0.0231(3) 0.0306(5) Uani 1 1 d . . .
H1N H 0.825(3) -0.501(2) 0.206(3) 0.033(7) Uiso 1 1 d . . .
H2N H 0.700(3) -0.586(3) 0.303(3) 0.041(7) Uiso 1 1 d . . .

loop_
_atom_site_aniso_label
_atom_site_aniso_U_11
_atom_site_aniso_U_22
_atom_site_aniso_U_33
_atom_site_aniso_U_23
_atom_site_aniso_U_13
_atom_site_aniso_U_12
Co1 0.0197(2) 0.0154(2) 0.0225(2) -0.00073(14) -0.00928(16) -0.00006(14)
O1 0.0262(8) 0.0244(8) 0.0287(8) 0.0025(6) -0.0100(6) -0.0041(6)
N30 0.0179(8) 0.0137(8) 0.0203(8) -0.0018(6) -0.0076(7) 0.0012(6)
N50 0.0197(8) 0.0163(8) 0.0201(8) 0.0009(6) -0.0082(7) -0.0023(6)
N10 0.0199(8) 0.0180(8) 0.0272(9) -0.0019(7) -0.0118(7) -0.0011(6)
N40 0.0230(9) 0.0182(9) 0.0336(11) -0.0069(8) -0.0126(9) 0.0049(7)
N60 0.0207(8) 0.0179(8) 0.0211(8) 0.0008(6) -0.0080(7) -0.0025(6)
N20 0.0223(8) 0.0177(8) 0.0293(9) -0.0016(7) -0.0135(7) -0.0014(7)
N1 0.0241(9) 0.0258(9) 0.0296(9) 0.0004(7) -0.0131(8) -0.0001(7)
C62 0.0202(10) 0.0208(10) 0.0229(10) 0.0007(8) -0.0079(8) 0.0002(8)
C63 0.0224(10) 0.0305(11) 0.0247(10) 0.0022(9) -0.0124(9) -0.0034(8)
N3 0.0353(11) 0.0386(12) 0.0437(12) 0.0068(9) -0.0149(10) -0.0108(9)
C51 0.0186(9) 0.0157(9) 0.0188(9) 0.0005(7) -0.0057(8) -0.0025(7)
C64 0.0245(10) 0.0258(11) 0.0230(10) -0.0011(8) -0.0096(9) -0.0069(8)
C52 0.0208(10) 0.0192(10) 0.0273(10) -0.0029(8) -0.0083(9) 0.0022(8)
C54 0.0216(10) 0.0282(11) 0.0263(11) 0.0035(8) -0.0118(9) -0.0074(8)
C61 0.0172(9) 0.0192(10) 0.0162(9) 0.0003(7) -0.0043(8) -0.0026(7)
C11 0.0186(9) 0.0158(9) 0.0186(9) 0.0000(7) -0.0059(8) -0.0008(7)
C53 0.0179(10) 0.0270(11) 0.0301(11) 0.0031(9) -0.0103(9) -0.0003(8)
C21 0.0179(9) 0.0178(10) 0.0207(10) 0.0015(7) -0.0077(8) -0.0011(7)
C65 0.0228(10) 0.0174(10) 0.0213(10) 0.0007(8) -0.0063(8) -0.0025(8)
N2 0.0719(17) 0.0674(17) 0.0460(14) -0.0198(12) -0.0327(13) 0.0012(13)
C1 0.0220(10) 0.0253(11) 0.0247(10) -0.0004(8) -0.0088(9) 0.0018(8)
C2 0.0333(12) 0.0328(12) 0.0298(12) -0.0030(10) -0.0130(10) 0.0016(10)
C55 0.0256(10) 0.0189(10) 0.0234(10) 0.0008(8) -0.0108(9) -0.0062(8)
C3 0.0282(12) 0.0313(12) 0.0300(11) -0.0020(10) -0.0123(10) 0.0035(10)

loop_
_atom_type_symbol
_atom_type_description
_atom_type_scat_dispersion_real
_atom_type_scat_dispersion_imag
_atom_type_scat_source
C C 0.0033 0.0016 'International Tables Vol C Tables 4.2.6.8 and 6.1.1.4'
H H 0.0000 0.0000 'International Tables Vol C Tables 4.2.6.8 and 6.1.1.4'
N N 0.0061 0.0033 'International Tables Vol C Tables 4.2.6.8 and 6.1.1.4'
O O 0.0106 0.0060 'International Tables Vol C Tables 4.2.6.8 and 6.1.1.4'
Co Co 0.3494 0.9721 'International Tables Vol C Tables 4.2.6.8 and 6.1.1.4'

loop_
_geom_angle_atom_site_label_1
_geom_angle_atom_site_label_2
_geom_angle_atom_site_label_3
_geom_angle
_geom_angle_site_symmetry_1
_geom_angle_site_symmetry_3
O1 Co1 O1 180.0 . 2_656
O1 Co1 N10 95.34(6) . 2_656
O1 Co1 N10 84.66(6) 2_656 2_656
O1 Co1 N10 84.66(6) . .
O1 Co1 N10 95.34(6) 2_656 .
N10 Co1 N10 180.0 2_656 .
O1 Co1 N50 88.91(6) . 2_656
O1 Co1 N50 91.09(6) 2_656 2_656
N10 Co1 N50 102.77(6) 2_656 2_656
N10 Co1 N50 77.23(6) . 2_656
O1 Co1 N50 91.09(6) . .
O1 Co1 N50 88.91(6) 2_656 .
N10 Co1 N50 77.23(6) 2_656 .
N10 Co1 N50 102.77(6) . .
N50 Co1 N50 180.0 2_656 .
N1 O1 Co1 124.71(12) . .
C11 N30 C21 105.85(15) . .
C11 N30 N40 124.76(15) . .
C21 N30 N40 129.34(16) . .
C55 N50 C51 118.30(16) . .
C55 N50 Co1 125.68(13) . .
C51 N50 Co1 116.00(12) . .
C11 N10 N20 108.95(15) . .
C11 N10 Co1 113.84(12) . .
N20 N10 Co1 137.07(12) . .
N30 N40 H1N 105.3(16) . .
N30 N40 H2N 106.2(17) . .
H1N N40 H2N 110(2) . .
C65 N60 C61 116.90(16) . .
C21 N20 N10 106.47(15) . .
O1 N1 C1 113.48(17) . .
C63 C62 C61 118.36(18) . .
C63 C62 H62 120.8 . .
C61 C62 H62 120.8 . .
C62 C63 C64 119.17(18) . .
C62 C63 H63 120.4 . .
C64 C63 H63 120.4 . .
N50 C51 C52 122.42(17) . .
N50 C51 C11 111.76(16) . 2_656
C52 C51 C11 125.80(17) . 2_656
C65 C64 C63 118.35(18) . .
C65 C64 H64 120.8 . .
C63 C64 H64 120.8 . .
C51 C52 C53 118.28(18) . .
C51 C52 H52 120.9 . .
C53 C52 H52 120.9 . .
C53 C54 C55 118.92(18) . .
C53 C54 H54 120.5 . .
C55 C54 H54 120.5 . .
N60 C61 C62 123.25(17) . .
N60 C61 C21 116.99(16) . .
C62 C61 C21 119.77(17) . .
N10 C11 N30 108.90(16) . .
N10 C11 C51 120.61(17) . 2_656
N30 C11 C51 130.47(16) . 2_656
C54 C53 C52 119.43(18) . .
C54 C53 H53 120.3 . .
C52 C53 H53 120.3 . .
N20 C21 N30 109.82(16) . .
N20 C21 C61 124.15(16) . .
N30 C21 C61 126.02(16) . .
N60 C65 C64 123.98(18) . .
N60 C65 H65 118.0 . .
C64 C65 H65 118.0 . .
N1 C1 C3 117.97(19) . .
N1 C1 C2 123.2(2) . .
C3 C1 C2 118.76(19) . .
N2 C2 C1 179.2(3) . .
N50 C55 C54 122.58(18) . .
N50 C55 H55 118.7 . .
C54 C55 H55 118.7 . .
N3 C3 C1 176.4(2) . .

loop_
_geom_bond_atom_site_label_1
_geom_bond_atom_site_label_2
_geom_bond_distance
_geom_bond_site_symmetry_2
Co1 O1 2.0923(14) .
Co1 O1 2.0923(14) 2_656
Co1 N10 2.1035(16) 2_656
Co1 N10 2.1035(16) .
Co1 N50 2.1416(15) 2_656
Co1 N50 2.1416(15) .
O1 N1 1.289(2) .
N30 C11 1.354(2) .
N30 C21 1.373(2) .
N30 N40 1.423(2) .
N50 C55 1.339(2) .
N50 C51 1.355(2) .
N10 C11 1.319(2) .
N10 N20 1.373(2) .
N40 H1N 0.89(3) .
N40 H2N 0.87(3) .
N60 C65 1.340(2) .
N60 C61 1.347(2) .
N20 C21 1.319(2) .
N1 C1 1.333(3) .
C62 C63 1.383(3) .
C62 C61 1.395(3) .
C62 H62 0.9500 .
C63 C64 1.387(3) .
C63 H63 0.9500 .
N3 C3 1.145(3) .
C51 C52 1.387(3) .
C51 C11 1.473(3) 2_656
C64 C65 1.382(3) .
C64 H64 0.9500 .
C52 C53 1.394(3) .
C52 H52 0.9500 .
C54 C53 1.378(3) .
C54 C55 1.387(3) .
C54 H54 0.9500 .
C61 C21 1.471(3) .
C11 C51 1.473(3) 2_656
C53 H53 0.9500 .
C65 H65 0.9500 .
N2 C2 1.137(3) .
C1 C3 1.427(3) .
C1 C2 1.430(3) .
C55 H55 0.9500 .

loop_
_geom_hbond_atom_site_label_D
_geom_hbond_atom_site_label_H
_geom_hbond_atom_site_label_A
_geom_hbond_distance_DH
_geom_hbond_distance_HA
_geom_hbond_distance_DA
_geom_hbond_angle_DHA
_geom_hbond_site_symmetry_A
C52 H52 N40 0.95 2.46 3.080(3) 122.7 2_656
C65 H65 O1 0.95 2.56 3.349(2) 140.9 1_545
N40 H1N N3 0.89(3) 2.39(3) 3.137(3) 142(2) 2_755
N40 H2N N60 0.87(3) 2.24(3) 2.891(2) 131(2) .
